data_7703625
loop_
_publ_author_name
'Zhang, Xiao'
'Wang, Lu-Jie'
'Han, Zhen'
'Meng, Xing'
'Wang, Hai-Ning'
'Zhou, Zi-Yan'
'Su, Zhong-Min'

_publ_section_title
;
 Degradation of azo dyes under visible light with stable MOF based on
 tetrastyrene imidazole ligand.
;
_journal_issue 14
_journal_name_full 'Dalton transactions (Cambridge, England : 2003)'
_journal_page_first 4352
_journal_page_last 4357
_journal_paper_doi 10.1039/d0dt00415d
_journal_volume 49
_journal_year 2020
_chemical_formula_moiety 'C54 H36 Co2 N8 O8'
_chemical_formula_sum 'C54 H36 Co2 N8 O8'
_chemical_formula_weight 1042.77
_space_group_crystal_system orthorhombic
_space_group_IT_number 55
_space_group_name_Hall '-P 2 2ab'
_space_group_name_H-M_alt 'P b a m'
_atom_sites_solution_hydrogens geom
_audit_creation_date 2019-03-15
_audit_creation_method
;
Olex2 1.2
(compiled 2018.05.29 svn.r3508 for OlexSys, GUI svn.r5506)
;
_audit_update_record
;
2019-04-13 deposited with the CCDC.	2020-02-25 downloaded from the CCDC.
;
_cell_angle_alpha 90
_cell_angle_beta 90
_cell_angle_gamma 90
_cell_formula_units_Z 8
_cell_length_a 49.60(5)
_cell_length_b 13.026(16)
_cell_length_c 18.521(18)
_cell_measurement_reflns_used 36129
_cell_measurement_temperature 298(2)
_cell_measurement_theta_max 25.01
_cell_measurement_theta_min 1.74
_cell_volume 11966(2)
_computing_cell_refinement 'SMART (Bruker, 1997)'
_computing_data_collection 'SMART (Bruker, 1997)'
_computing_data_reduction SAINT
_computing_molecular_graphics 'Olex2 (Dolomanov et al., 2009)'
_computing_publication_material 'Olex2 (Dolomanov et al., 2009)'
_computing_structure_refinement 'ShelXL (Sheldrick, 2015)'
_computing_structure_solution 'SHELXT 2014/5 (Sheldrick, 2014)'
_diffrn_ambient_temperature 298.03
_diffrn_measured_fraction_theta_full 0.995
_diffrn_measured_fraction_theta_max 0.995
_diffrn_measurement_device_type 'Bruker APEX CCD area-detector'
_diffrn_measurement_method '\w scans'
_diffrn_radiation_type MoK\a
_diffrn_radiation_wavelength 0.71073
_diffrn_reflns_av_R_equivalents 0.1576
_diffrn_reflns_av_unetI/netI 0.2001
_diffrn_reflns_Laue_measured_fraction_full 0.995
_diffrn_reflns_Laue_measured_fraction_max 0.995
_diffrn_reflns_limit_h_max 58
_diffrn_reflns_limit_h_min -45
_diffrn_reflns_limit_k_max 10
_diffrn_reflns_limit_k_min -15
_diffrn_reflns_limit_l_max 22
_diffrn_reflns_limit_l_min -21
_diffrn_reflns_number 36129
_diffrn_reflns_point_group_measured_fraction_full 0.995
_diffrn_reflns_point_group_measured_fraction_max 0.995
_diffrn_reflns_theta_full 24.989
_diffrn_reflns_theta_max 24.989
_diffrn_reflns_theta_min 2.274
_exptl_absorpt_coefficient_mu 0.607
_exptl_absorpt_correction_T_max 0.943
_exptl_absorpt_correction_T_min 0.921
_exptl_absorpt_correction_type multi-scan
_exptl_absorpt_process_details SADABS
_exptl_crystal_colour purple
_exptl_crystal_density_diffrn 1.157
_exptl_crystal_description block
_exptl_crystal_F_000 4272
_exptl_crystal_size_max 0.15
_exptl_crystal_size_mid 0.11
_exptl_crystal_size_min 0.1
_platon_squeeze_details
;
TITL ZHOUJ190108_0m_a.res in Pbam
CELL   49.6000   13.0260   18.5210     90.00     90.00     90.00
SPGR Pbam
# Solvent Accessible Volume =      2965
# Electrons Found in S.A.V. =       665
# Note: Atoms in Void are Labelled as Cxxx and Qxxx for all Others
C101 0.335 0.766 0.503 !       2.58 eA-3
C102 0.343 0.813 0.502 !       2.31 eA-3
C103 0.699 0.125 0.501 !       2.22 eA-3
C104 0.523 0.328 0.498 !       1.99 eA-3
Q105 0.684 0.372 0.074 !       1.94 eA-3
C106 0.870 0.686 0.491 !       1.91 eA-3
C107 0.509 0.484 0.498 !       1.91 eA-3
C108 0.319 0.875 0.494 !       1.89 eA-3
C109 0.646 0.297 0.003 !       1.83 eA-3
C110 0.617 0.233 0.506 !       1.80 eA-3
Q111 0.833 0.767 0.441 !       1.77 eA-3
C112 0.843 0.843 0.006 !       1.72 eA-3
C113 0.364 0.751 0.502 !       1.69 eA-3
C114 0.554 0.297 0.496 !       1.66 eA-3
Q115 0.172 0.109 0.909 !       1.60 eA-3
Q116 0.328 0.609 0.909 !       1.59 eA-3
C117 0.652 0.110 0.499 !       1.59 eA-3
C118 0.326 0.668 0.077 !       1.58 eA-3
C119 0.140 0.343 0.501 !       1.54 eA-3
C120 0.039 0.344 0.496 !       1.49 eA-3
Q121 0.675 0.425 0.920 !       1.46 eA-3
C122 0.043 0.094 0.003 !       1.46 eA-3
Q123 0.557 0.455 0.423 !       1.42 eA-3
C124 0.621 0.370 0.032 !       1.41 eA-3
C125 0.044 0.063 0.493 !       1.37 eA-3
C126 0.825 0.698 0.527 !       1.36 eA-3
C127 0.683 0.320 0.050 !       1.36 eA-3
C128 0.621 0.282 0.006 !       1.34 eA-3
C129 0.675 0.280 0.471 !       1.33 eA-3
Q130 0.848 0.748 0.454 !       1.32 eA-3
C131 0.026 0.078 0.503 !       1.31 eA-3
Q132 0.102 0.250 0.062 !       1.30 eA-3
C133 0.125 0.406 0.495 !       1.30 eA-3
Q134 0.703 0.203 0.502 !       1.30 eA-3
C135 0.051 0.141 0.081 !       1.28 eA-3
Q136 0.633 0.223 0.438 !       1.28 eA-3
C137 0.461 0.636 0.478 !       1.27 eA-3
C138 0.150 0.199 0.065 !       1.25 eA-3
C139 0.054 0.188-0.002 !       1.25 eA-3
C140 0.891 0.672 0.501 !       1.24 eA-3
C141 0.829 0.797 0.006 !       1.23 eA-3
C142 0.548 0.236 0.485 !       1.22 eA-3
C143 0.433 0.656 0.511 !       1.22 eA-3
C144 0.057 0.125 0.005 !       1.20 eA-3
C145 0.644 0.363 0.968 !       1.20 eA-3
C146 0.501 0.553 0.466 !       1.20 eA-3
C147 0.547 0.320 0.028 !       1.20 eA-3
C148 0.019 1.004 0.388 !       1.20 eA-3
C149 0.840 0.699 0.402 !       1.20 eA-3
Q150 0.942 0.870 0.330 !       1.19 eA-3
Q151 0.999 0.436 0.004 !       1.19 eA-3
Q152 0.472 0.066 0.437 !       1.18 eA-3
C153 0.438 0.500 0.501 !       1.18 eA-3
Q154 0.469 0.484-0.002 !       1.18 eA-3
C155 0.450 0.737 0.439 !       1.17 eA-3
C156 0.954 0.927 0.113 !       1.17 eA-3
Q157 0.480 0.399 0.301 !       1.15 eA-3
C158 0.473 0.559 0.457 !       1.15 eA-3
Q159 0.458 0.484 0.806 !       1.14 eA-3
Q160 0.695 0.344-0.003 !       1.14 eA-3
C161 0.697 0.175 0.548 !       1.14 eA-3
Q162 0.894 0.578 0.500 !       1.14 eA-3
C163 0.450 0.731 0.563 !       1.13 eA-3
C164 0.500 0.504 0.406 !       1.13 eA-3
C165 0.012 0.031 0.001 !       1.13 eA-3
Q166 0.333 0.672 0.509 !       1.13 eA-3
C167 0.831 0.892 0.031 !       1.13 eA-3
Q168 0.477 0.590 0.051 !       1.12 eA-3
C169 0.679 0.343-0.002 !       1.12 eA-3
Q170 0.847 0.779 0.588 !       1.12 eA-3
Q171 0.356 0.706 0.454 !       1.12 eA-3
C172 0.574 0.261 0.473 !       1.12 eA-3
C173 0.489 0.497 0.793 !       1.11 eA-3
C174 0.953 0.870 0.121 !       1.11 eA-3
C175 0.511 0.991 0.469 !       1.11 eA-3
Q176 0.461 0.719 0.904 !       1.11 eA-3
Q177 0.785 0.656 0.502 !       1.11 eA-3
C178 0.988 0.048 0.500 !       1.11 eA-3
Q179 0.429 0.491 0.048 !       1.11 eA-3
Q180 0.841 0.828 0.465 !       1.11 eA-3
Q181 0.374 0.656 0.501 !       1.10 eA-3
C182 0.508 0.966 0.490 !       1.10 eA-3
C183 0.488 0.750 0.505 !       1.10 eA-3
C184 0.906 0.750 0.500 !       1.10 eA-3
C185 0.484 0.552 0.421 !       1.10 eA-3
C186 0.965 0.961 0.970 !       1.09 eA-3
Q187 0.344 0.782 0.044 !       1.09 eA-3
C188 0.461 0.735 0.001 !       1.09 eA-3
Q189 0.555 0.339 0.144 !       1.09 eA-3
C190 0.487 0.640 0.448 !       1.09 eA-3
C191 0.429 0.500 0.003 !       1.08 eA-3
C192 0.646 0.422-0.001 !       1.08 eA-3
Q193 0.973 0.773 0.034 !       1.07 eA-3
Q194 0.602 0.250 0.000 !       1.07 eA-3
Q195 0.941 0.886 0.391 !       1.06 eA-3
Q196 0.922 0.955 0.891 !       1.06 eA-3
Q197 0.621 0.203-0.006 !       1.06 eA-3
C198 0.979 0.890-0.004 !       1.06 eA-3
C199 0.586 0.450 0.966 !       1.06 eA-3
;
_refine_diff_density_max 0.600
_refine_diff_density_min -0.574
_refine_diff_density_rms 0.075
_refine_ls_extinction_method none
_refine_ls_goodness_of_fit_ref 0.988
_refine_ls_hydrogen_treatment constr
_refine_ls_matrix_type full
_refine_ls_number_parameters 828
_refine_ls_number_reflns 10817
_refine_ls_number_restraints 714
_refine_ls_restrained_S_all 0.974
_refine_ls_R_factor_all 0.2405
_refine_ls_R_factor_gt 0.0986
_refine_ls_shift/su_max 0.001
_refine_ls_shift/su_mean 0.000
_refine_ls_structure_factor_coef Fsqd
_refine_ls_weighting_details 'w=1/[\s^2^(Fo^2^)+(0.1368P)^2^] where P=(Fo^2^+2Fc^2^)/3'
_refine_ls_weighting_scheme calc
_refine_ls_wR_factor_gt 0.2278
_refine_ls_wR_factor_ref 0.2871
_reflns_Friedel_coverage 0.000
_reflns_number_gt 4187
_reflns_number_total 10817
_reflns_threshold_expression 'I > 2\s(I)'
_cod_data_source_file d0dt00415d2.cif
_cod_data_source_block zhouj190108_0m_a_sq
_cod_depositor_comments 'Adding full bibliography for 7703625.cif.'
_cod_original_cell_volume 11968(22)
_cod_database_code 7703625
_shelx_shelxl_version_number 2018/3
_shelx_space_group_comment
;
The symmetry employed for this shelxl refinement is uniquely defined
by the following loop, which should always be used as a source of
symmetry information in preference to the above space-group names.
They are only intended as comments.
;
_shelx_estimated_absorpt_t_max 0.940
_shelx_estimated_absorpt_t_min 0.923
_olex2_refinement_description
;
1. Fixed Uiso
 At 1.2 times of:
  All C(H) groups
2. Uiso/Uaniso restraints and constraints
C1 \\sim C2 \\sim C3 \\sim C4 \\sim C5 \\sim C6 \\sim C7 \\sim C8 \\sim C9
\\sim C2BA \\sim C11 \\sim C12 \\sim C13 \\sim C14 \\sim C15 \\sim C16 \\sim
C17 \\sim C18 \\sim C19 \\sim C20 \\sim C21 \\sim C22 \\sim C23 \\sim C24 \\sim
C25 \\sim C26 \\sim C27 \\sim C28 \\sim C29 \\sim C30 \\sim C31 \\sim C32 \\sim
C33 \\sim C34 \\sim C35 \\sim C36 \\sim C37 \\sim C38 \\sim C41 \\sim C42 \\sim
C43 \\sim C44 \\sim C45 \\sim C46 \\sim C47 \\sim C48 \\sim C49 \\sim C50 \\sim
C51 \\sim C52 \\sim C53 \\sim C54 \\sim C55 \\sim C56 \\sim C57 \\sim C60 \\sim
C58 \\sim C62 \\sim C135 \\sim C59 \\sim C61 \\sim C10 \\sim C0AA \\sim C1AA
\\sim C3AA \\sim C2AA \\sim C4AA \\sim C5AA \\sim C6AA \\sim C7AA \\sim C8AA
\\sim C0BA \\sim C9AA \\sim C1BA \\sim C3BA \\sim C4BA \\sim N39 \\sim N1 \\sim
N2 \\sim N3 \\sim N4 \\sim N5 \\sim N6 \\sim N7: within 1.7A with sigma of 0.02
and sigma for terminal atoms of 0.04
Uanis(C3BA) \\sim Ueq, Uanis(C4BA) \\sim Ueq, Uanis(C37) \\sim Ueq, Uanis(C10)
\\sim Ueq: with sigma of 0.01 and sigma for terminal atoms of 0.02
3. Others
 Sof(C18)=Sof(H18)=Sof(C19)=Sof(H19)=Sof(C20)=Sof(H20)=Sof(C1AA)=Sof(H1AA)=1-
 FVAR(1)
 Sof(C14)=Sof(H14)=Sof(C15)=Sof(H15)=Sof(C16)=Sof(H16)=Sof(C0AA)=Sof(H0AA)=
 FVAR(1)
 Sof(C5)=Sof(H5)=Sof(C6)=Sof(H6)=Sof(C7)=Sof(H7)=Sof(C2AA)=Sof(H2AA)=1-FVAR(2)
 Sof(C8)=Sof(H8)=Sof(C2BA)=Sof(H2BA)=Sof(C11)=Sof(H11)=Sof(C3AA)=Sof(H3AA)=
 FVAR(2)
 Sof(C4AA)=Sof(H4AA)=Sof(C5AA)=Sof(H5AA)=Sof(C6AA)=Sof(H6AA)=Sof(C7AA)=
 Sof(H7AA)=1-FVAR(3)
 Sof(C28)=Sof(H28)=Sof(C29)=Sof(H29)=Sof(C31)=Sof(H31)=Sof(C32)=Sof(H32)=FVAR(3)
 Sof(C36)=Sof(H36)=Sof(C42)=Sof(H42)=Sof(C135)=Sof(H135)=Sof(C8AA)=Sof(H8AA)=1-
 FVAR(4)
 Sof(C35)=Sof(H35)=Sof(C0BA)=Sof(H0BA)=Sof(C9AA)=Sof(H9AA)=Sof(C1BA)=Sof(H1BA)=
 FVAR(4)
 Sof(C37)=Sof(H37)=Sof(C10)=Sof(H10)=1-FVAR(5)
 Sof(C3BA)=Sof(H3BA)=Sof(C4BA)=Sof(H4BA)=FVAR(5)
4.a Aromatic/amide H refined with riding coordinates:
 C1(H1), C2(H2), C3(H3), C5(H5), C6(H6), C7(H7), C8(H8), C2BA(H2BA), C11(H11),
 C14(H14), C15(H15), C16(H16), C18(H18), C19(H19), C20(H20), C21(H21), C22(H22),
  C23(H23), C24(H24), C25(H25), C26(H26), C28(H28), C29(H29), C31(H31),
 C32(H32), C35(H35), C36(H36), C37(H37), C38(H38), C42(H42), C44(H44), C46(H46),
  C47(H47), C50(H50), C51(H51), C52(H52), C55(H55), C56(H56), C57(H57),
 C62(H62), C135(H135), C59(H59), C61(H61), C10(H10), C0AA(H0AA), C1AA(H1AA),
 C3AA(H3AA), C2AA(H2AA), C4AA(H4AA), C5AA(H5AA), C6AA(H6AA), C7AA(H7AA),
 C8AA(H8AA), C0BA(H0BA), C9AA(H9AA), C1BA(H1BA), C3BA(H3BA), C4BA(H4BA)
;
_platon_squeeze_void_probe_radius 1.20
_olex2_submission_special_instructions 'No special instructions were received'

loop_
_space_group_symop_operation_xyz
'x, y, z'
'-x, -y, z'
'-x+1/2, y+1/2, -z'
'x+1/2, -y+1/2, -z'
'-x, -y, -z'
'x, y, -z'
'x-1/2, -y-1/2, z'
'-x-1/2, y-1/2, z'

loop_
_atom_site_label
_atom_site_type_symbol
_atom_site_fract_x
_atom_site_fract_y
_atom_site_fract_z
_atom_site_U_iso_or_equiv
_atom_site_adp_type
_atom_site_occupancy
_atom_site_site_symmetry_order
_atom_site_calc_flag
_atom_site_refinement_flags_posn
_atom_site_refinement_flags_adp
_atom_site_refinement_flags_occupancy
_atom_site_disorder_assembly
_atom_site_disorder_group
C1 C 0.72153(18) 0.6024(7) 0.7673(5) 0.071(2) Uani 1 1 d . U . . .
H1 H 0.733946 0.558067 0.746219 0.085 Uiso 1 1 calc R . . . .
C2 C 0.6967(2) 0.5756(8) 0.7897(6) 0.092(3) Uani 1 1 d . U . . .
H2 H 0.689039 0.510523 0.787933 0.110 Uiso 1 1 calc R . . . .
C3 C 0.70315(18) 0.7366(7) 0.8092(4) 0.065(2) Uani 1 1 d . U . . .
H3 H 0.700423 0.804311 0.823406 0.078 Uiso 1 1 calc R . . . .
C4 C 0.6593(2) 0.6756(8) 0.8502(6) 0.087(3) Uani 1 1 d . U . . .
C5 C 0.6428(3) 0.7443(13) 0.8170(9) 0.064(4) Uani 0.514(7) 1 d . U . A 2
H5 H 0.647908 0.779322 0.775402 0.077 Uiso 0.514(7) 1 calc R . . A 2
C6 C 0.6493(4) 0.5874(14) 0.8845(10) 0.066(4) Uani 0.514(7) 1 d . U . A 2
H6 H 0.658294 0.524677 0.885052 0.080 Uiso 0.514(7) 1 calc R . . A 2
C7 C 0.6250(4) 0.6038(14) 0.9169(11) 0.075(4) Uani 0.514(7) 1 d . U . A 2
H7 H 0.616782 0.546941 0.937838 0.090 Uiso 0.514(7) 1 calc R . . A 2
C8 C 0.6137(4) 0.6522(17) 0.8788(12) 0.069(5) Uani 0.486(7) 1 d . U . A -1
H8 H 0.598559 0.618247 0.861113 0.083 Uiso 0.486(7) 1 calc R . . A -1
C9 C 0.6106(2) 0.7001(9) 0.9221(7) 0.101(3) Uani 1 1 d . U . . .
C2BA C 0.6347(3) 0.7658(13) 0.9580(9) 0.075(5) Uani 0.486(7) 1 d . U . A -1
H2BA H 0.632926 0.807384 0.998538 0.090 Uiso 0.486(7) 1 calc R . . A -1
C11 C 0.6596(3) 0.7508(13) 0.9184(9) 0.064(5) Uani 0.486(7) 1 d . U . A -1
H11 H 0.675375 0.784119 0.932242 0.077 Uiso 0.486(7) 1 calc R . . A -1
C12 C 0.58507(17) 0.7187(6) 0.9653(5) 0.091(3) Uani 1 1 d . U . . .
C13 C 0.56201(18) 0.7469(8) 0.9196(6) 0.081(3) Uani 1 1 d . U . . .
C14 C 0.5383(3) 0.7042(13) 0.9425(9) 0.075(5) Uani 0.509(7) 1 d . U . B 1
H14 H 0.536475 0.663135 0.983231 0.090 Uiso 0.509(7) 1 calc R . . B 1
C15 C 0.5165(3) 0.7314(13) 0.8951(9) 0.073(5) Uani 0.509(7) 1 d . U . B 1
H15 H 0.499434 0.704200 0.903387 0.088 Uiso 0.509(7) 1 calc R . . B 1
C16 C 0.5458(4) 0.8457(15) 0.8323(10) 0.074(4) Uani 0.509(7) 1 d . U . B 1
H16 H 0.549966 0.901648 0.803202 0.089 Uiso 0.509(7) 1 calc R . . B 1
C17 C 0.5210(2) 0.8087(9) 0.8271(6) 0.085(3) Uani 1 1 d . U . . .
C18 C 0.5323(4) 0.7263(16) 0.8006(11) 0.086(5) Uani 0.491(7) 1 d . U . B 2
H18 H 0.527330 0.695275 0.757390 0.103 Uiso 0.491(7) 1 calc R . . B 2
C19 C 0.5534(3) 0.6902(15) 0.8475(10) 0.081(5) Uani 0.491(7) 1 d . U . B 2
H19 H 0.562537 0.630422 0.834829 0.097 Uiso 0.491(7) 1 calc R . . B 2
C20 C 0.5492(4) 0.8426(15) 0.9163(11) 0.077(4) Uani 0.491(7) 1 d . U . B 2
H20 H 0.555744 0.891371 0.948481 0.092 Uiso 0.491(7) 1 calc R . . B 2
C21 C 0.5007(2) 0.8488(10) 0.7090(7) 0.129(4) Uani 1 1 d . U . . .
H21 H 0.515940 0.838426 0.680585 0.155 Uiso 1 1 calc R . . . .
C22 C 0.4739(2) 0.8556(8) 0.7994(6) 0.089(3) Uani 1 1 d . U . . .
H22 H 0.467072 0.849322 0.846010 0.107 Uiso 1 1 calc R . . . .
C23 C 0.4755(3) 0.8790(11) 0.6838(7) 0.132(4) Uani 1 1 d . U . . .
H23 H 0.470829 0.892845 0.636183 0.158 Uiso 1 1 calc R . . . .
C24 C 0.79089(17) 0.5958(7) 0.7064(4) 0.056(2) Uani 1 1 d . U . . .
H24 H 0.776433 0.574701 0.678112 0.068 Uiso 1 1 calc R . . . .
C25 C 0.8153(2) 0.6811(7) 0.7787(5) 0.086(3) Uani 1 1 d . U . . .
H25 H 0.821034 0.729793 0.812033 0.103 Uiso 1 1 calc R . . . .
C26 C 0.8310(2) 0.6061(8) 0.7509(5) 0.083(3) Uani 1 1 d . U . . .
H26 H 0.849232 0.595200 0.760161 0.099 Uiso 1 1 calc R . . . .
C27 C 0.82219(16) 0.4619(7) 0.6646(4) 0.056(2) Uani 1 1 d . U . . .
C28 C 0.8481(3) 0.4676(13) 0.6237(9) 0.065(4) Uani 0.541(9) 1 d . U . C 1
H28 H 0.859352 0.524631 0.625043 0.077 Uiso 0.541(9) 1 calc R . . C 1
C29 C 0.8540(3) 0.3787(14) 0.5830(10) 0.075(4) Uani 0.541(9) 1 d . U . C 1
H29 H 0.869939 0.376915 0.556649 0.090 Uiso 0.541(9) 1 calc R . . C 1
C30 C 0.83653(17) 0.2915(6) 0.5803(4) 0.057(2) Uani 1 1 d . U . . .
C31 C 0.8126(3) 0.3018(13) 0.6188(9) 0.054(4) Uani 0.541(9) 1 d . U . C 1
H31 H 0.800043 0.249057 0.615289 0.065 Uiso 0.541(9) 1 calc R . . C 1
C32 C 0.8065(4) 0.3821(14) 0.6605(9) 0.057(4) Uani 0.541(9) 1 d . U . C 1
H32 H 0.790611 0.380943 0.687186 0.068 Uiso 0.541(9) 1 calc R . . C 1
C33 C 0.84476(15) 0.2038(6) 0.5371(4) 0.062(2) Uani 1 1 d . U . . .
C34 C 0.85361(18) 0.1115(7) 0.5805(5) 0.062(2) Uani 1 1 d . U . . .
C35 C 0.8721(4) 0.1336(15) 0.6362(10) 0.082(5) Uani 0.483(8) 1 d . U . D 1
H35 H 0.877337 0.201242 0.644348 0.098 Uiso 0.483(8) 1 calc R . . D 1
C36 C 0.8392(4) 0.0634(14) 0.6268(10) 0.071(4) Uani 0.517(8) 1 d . U . D 2
H36 H 0.821708 0.086407 0.634358 0.085 Uiso 0.517(8) 1 calc R . . D 2
C37 C 0.8779(4) -0.1385(15) 0.7859(9) 0.098(5) Uani 0.663(18) 1 d . U . E 2
H37 H 0.867992 -0.093124 0.814035 0.118 Uiso 0.663(18) 1 calc R . . E 2
C38 C 0.8937(2) -0.2179(8) 0.6918(6) 0.097(3) Uani 1 1 d . U . . .
H38 H 0.895980 -0.238289 0.644021 0.116 Uiso 1 1 calc R . . . .
N39 N 0.90148(17) -0.2741(6) 0.7464(4) 0.089(2) Uani 1 1 d . U . . .
C41 C 0.8723(2) -0.0489(8) 0.6662(6) 0.086(3) Uani 1 1 d . U . . .
C42 C 0.8484(4) -0.0251(15) 0.6687(11) 0.076(5) Uani 0.517(8) 1 d . U . D 2
H42 H 0.836283 -0.062664 0.696591 0.092 Uiso 0.517(8) 1 calc R . . D 2
C43 C 0.76334(16) 0.8494(7) 0.6336(4) 0.052(2) Uani 1 1 d . U . . .
C44 C 0.76916(15) 1.0134(6) 0.5649(4) 0.053(2) Uani 1 1 d . U . . .
H44 H 0.770505 1.049353 0.608104 0.064 Uiso 1 1 calc R . . . .
C45 C 0.76548(13) 0.9061(6) 0.5649(4) 0.0410(18) Uani 1 1 d . U . . .
C46 C 0.7630(2) 0.8544(8) 0.500000 0.047(3) Uani 1 2 d S TU P . .
H46 H 0.759620 0.784195 0.499999 0.056 Uiso 1 2 calc RS T P . .
C47 C 0.7707(2) 1.0641(9) 0.500000 0.063(3) Uani 1 2 d S TU P . .
H47 H 0.772956 1.134986 0.500000 0.075 Uiso 1 2 calc RS T P . .
C48 C 0.3993(2) 0.9557(7) 0.8645(5) 0.063(2) Uani 1 1 d . U . . .
C49 C 0.38309(19) 0.9660(7) 0.9341(5) 0.068(2) Uani 1 1 d . U . . .
C50 C 0.35576(19) 0.9846(7) 0.9358(5) 0.076(3) Uani 1 1 d . U . . .
H50 H 0.346556 0.992988 0.892421 0.092 Uiso 1 1 calc R . . . .
C51 C 0.3416(3) 0.9911(11) 1.000000 0.092(4) Uani 1 2 d S TU P . .
H51 H 0.322950 0.999651 0.999999 0.110 Uiso 1 2 calc RS T P . .
C52 C 0.3968(2) 0.9565(8) 1.000000 0.065(3) Uani 1 2 d S TU P . .
H52 H 0.415277 0.943726 1.000003 0.078 Uiso 1 2 calc RS T P . .
C53 C 0.42141(19) 1.0285(10) 0.6332(6) 0.080(3) Uani 1 1 d . U . . .
C54 C 0.42476(17) 1.0859(7) 0.5632(6) 0.071(2) Uani 1 1 d . U . . .
C55 C 0.4319(2) 1.1875(9) 0.5651(6) 0.100(3) Uani 1 1 d . U . . .
H55 H 0.434643 1.221794 0.608563 0.120 Uiso 1 1 calc R . . . .
C56 C 0.4349(3) 1.2362(14) 0.500000 0.128(6) Uani 1 2 d S TU P . .
H56 H 0.439075 1.305720 0.500000 0.154 Uiso 1 2 calc RS T P . .
C57 C 0.4215(2) 1.0354(10) 0.500000 0.062(3) Uani 1 2 d S TU P . .
H57 H 0.417012 0.966066 0.499999 0.075 Uiso 1 2 calc RS T P . .
C60 C 0.74643(17) 0.9632(6) 0.9356(4) 0.059(2) Uani 1 1 d . U . . .
C58 C 0.7503(2) 0.9091(7) 0.8669(4) 0.062(2) Uani 1 1 d . U . . .
C62 C 0.7301(3) 1.1138(9) 1.000000 0.075(4) Uani 1 2 d S TU P . .
H62 H 0.723780 1.181085 1.000000 0.090 Uiso 1 2 calc RS T P . .
C135 C 0.8907(4) -0.0102(14) 0.6118(11) 0.090(5) Uani 0.517(8) 1 d . U . D 2
H135 H 0.907870 -0.037580 0.605412 0.108 Uiso 0.517(8) 1 calc R . . D 2
N1 N 0.45929(16) 0.8842(7) 0.7419(5) 0.093(3) Uani 1 1 d . U . . .
N2 N 0.49956(17) 0.8371(7) 0.7808(5) 0.093(2) Uani 1 1 d . U . . .
N3 N 0.72569(13) 0.7028(5) 0.7800(3) 0.0517(17) Uani 1 1 d . U . . .
N4 N 0.68487(15) 0.6636(6) 0.8158(4) 0.078(2) Uani 1 1 d . U . . .
N5 N 0.78970(13) 0.6759(5) 0.7512(3) 0.0497(16) Uani 1 1 d . U . . .
N6 N 0.81474(14) 0.5491(5) 0.7062(3) 0.0593(18) Uani 1 1 d . U . . .
N7 N 0.88248(18) -0.1314(7) 0.7094(5) 0.101(3) Uani 1 1 d . U . . .
C59 C 0.7528(2) 0.9157(8) 1.000000 0.050(3) Uani 1 2 d S TU P . .
H59 H 0.761278 0.852033 1.000000 0.059 Uiso 1 2 calc RS T P . .
O1 O 0.75464(11) 0.7589(5) 0.6342(3) 0.0705(17) Uani 1 1 d . . . . .
O2 O 0.76958(13) 0.8918(4) 0.6910(3) 0.081(2) Uani 1 1 d . . . . .
O3 O 0.76954(12) 0.8386(5) 0.8626(3) 0.0686(17) Uani 1 1 d . . . . .
O4 O 0.73534(12) 0.9247(5) 0.8154(3) 0.0741(18) Uani 1 1 d . . . . .
O5 O 0.42162(12) 0.9164(5) 0.8656(3) 0.088(2) Uani 1 1 d . . . . .
O6 O 0.38739(12) 0.9843(5) 0.8069(3) 0.0832(19) Uani 1 1 d . . . . .
O7 O 0.41318(13) 0.9373(5) 0.6346(3) 0.085(2) Uani 1 1 d . . . . .
O8 O 0.42739(14) 1.0752(6) 0.6913(4) 0.110(2) Uani 1 1 d . . . . .
Co1 Co 0.41876(2) 0.91913(10) 0.74475(6) 0.0677(4) Uani 1 1 d . . . . .
Co2 Co 0.76035(2) 0.78360(8) 0.76237(5) 0.0505(4) Uani 1 1 d . . . . .
C61 C 0.73507(17) 1.0602(6) 0.9351(4) 0.064(2) Uani 1 1 d . U . . .
H61 H 0.730654 1.090615 0.891221 0.077 Uiso 1 1 calc R . . . .
C10 C 0.8911(4) -0.2254(13) 0.8096(9) 0.092(5) Uani 0.663(18) 1 d . U . E 2
H10 H 0.892828 -0.247712 0.857036 0.110 Uiso 0.663(18) 1 calc R . . E 2
C0AA C 0.5654(3) 0.8111(15) 0.8750(11) 0.068(5) Uani 0.509(7) 1 d . U . B 1
H0AA H 0.582547 0.838458 0.869488 0.082 Uiso 0.509(7) 1 calc R . . B 1
C1AA C 0.5275(4) 0.8776(15) 0.8707(10) 0.070(4) Uani 0.491(7) 1 d . U . B 2
H1AA H 0.519444 0.941956 0.873451 0.084 Uiso 0.491(7) 1 calc R . . B 2
C3AA C 0.6384(4) 0.6321(16) 0.8429(12) 0.074(4) Uani 0.486(7) 1 d . U . A -1
H3AA H 0.638203 0.578477 0.809747 0.088 Uiso 0.486(7) 1 calc R . . A -1
C2AA C 0.6183(3) 0.7583(14) 0.8490(10) 0.077(5) Uani 0.514(7) 1 d . U . A 2
H2AA H 0.605824 0.802464 0.827835 0.092 Uiso 0.514(7) 1 calc R . . A 2
C4AA C 0.8459(4) 0.4077(14) 0.6787(10) 0.059(5) Uani 0.459(9) 1 d . U . C 2
H4AA H 0.856655 0.428295 0.717145 0.071 Uiso 0.459(9) 1 calc R . . C 2
C5AA C 0.8539(3) 0.3252(13) 0.6380(10) 0.056(4) Uani 0.459(9) 1 d . U . C 2
H5AA H 0.870067 0.291812 0.647366 0.067 Uiso 0.459(9) 1 calc R . . C 2
C6AA C 0.8111(4) 0.3326(15) 0.5740(11) 0.058(5) Uani 0.459(9) 1 d . U . C 2
H6AA H 0.799068 0.308269 0.539479 0.070 Uiso 0.459(9) 1 calc R . . C 2
C7AA C 0.8039(4) 0.4102(16) 0.6199(12) 0.059(5) Uani 0.459(9) 1 d . U . C 2
H7AA H 0.785867 0.429705 0.621510 0.070 Uiso 0.459(9) 1 calc R . . C 2
C8AA C 0.8811(4) 0.0707(13) 0.5697(9) 0.078(5) Uani 0.517(8) 1 d . U . D 2
H8AA H 0.892158 0.099230 0.534436 0.094 Uiso 0.517(8) 1 calc R . . D 2
C0BA C 0.8429(4) 0.0208(14) 0.5767(11) 0.064(4) Uani 0.483(8) 1 d . U . D 1
H0BA H 0.828813 0.011658 0.544101 0.077 Uiso 0.483(8) 1 calc R . . D 1
C9AA C 0.8831(5) 0.0530(18) 0.6804(12) 0.104(5) Uani 0.483(8) 1 d . U . D 1
H9AA H 0.896109 0.065143 0.715523 0.124 Uiso 0.483(8) 1 calc R . . D 1
C1BA C 0.8511(4) -0.0685(18) 0.6200(12) 0.085(5) Uani 0.483(8) 1 d . U . D 1
H1BA H 0.842783 -0.132322 0.616449 0.101 Uiso 0.483(8) 1 calc R . . D 1
C3BA C 0.9099(8) -0.188(3) 0.8041(18) 0.097(6) Uani 0.337(18) 1 d . U . E 1
H3BA H 0.922404 -0.190286 0.841549 0.117 Uiso 0.337(18) 1 calc R . . E 1
C4BA C 0.8950(9) -0.117(3) 0.7839(19) 0.099(6) Uani 0.337(18) 1 d . U . E 1
H4BA H 0.891673 -0.059466 0.812217 0.119 Uiso 0.337(18) 1 calc R . . E 1

loop_
_atom_site_aniso_label
_atom_site_aniso_U_11
_atom_site_aniso_U_22
_atom_site_aniso_U_33
_atom_site_aniso_U_23
_atom_site_aniso_U_13
_atom_site_aniso_U_12
C1 0.062(6) 0.066(6) 0.083(6) 0.004(5) 0.016(5) 0.001(5)
C2 0.082(7) 0.059(6) 0.134(8) 0.013(6) 0.000(6) -0.002(6)
C3 0.074(6) 0.052(6) 0.068(5) 0.003(5) 0.016(5) 0.020(5)
C4 0.060(6) 0.075(6) 0.127(7) 0.021(6) 0.021(6) 0.013(5)
C5 0.052(8) 0.059(9) 0.082(9) 0.006(8) 0.014(8) 0.025(8)
C6 0.064(9) 0.047(9) 0.088(10) 0.000(8) 0.019(8) 0.003(8)
C7 0.063(9) 0.055(9) 0.108(10) 0.000(8) 0.016(8) -0.004(8)
C8 0.048(9) 0.067(10) 0.091(10) -0.020(9) 0.004(9) -0.006(9)
C9 0.067(6) 0.080(7) 0.155(8) 0.022(6) 0.021(6) 0.004(6)
C2BA 0.067(10) 0.077(10) 0.082(10) -0.024(9) 0.029(8) 0.006(9)
C11 0.041(9) 0.067(10) 0.085(10) -0.011(9) 0.016(8) -0.007(8)
C12 0.040(5) 0.065(5) 0.166(10) 0.022(6) 0.015(5) 0.006(4)
C13 0.042(5) 0.071(6) 0.129(7) 0.003(6) 0.008(5) 0.002(5)
C14 0.045(9) 0.089(11) 0.091(10) 0.024(9) 0.012(8) -0.016(9)
C15 0.040(9) 0.095(11) 0.086(10) 0.022(9) -0.002(8) -0.006(9)
C16 0.039(8) 0.084(9) 0.100(9) 0.017(9) -0.002(8) -0.004(8)
C17 0.051(6) 0.090(7) 0.113(7) -0.011(6) -0.003(6) 0.001(5)
C18 0.072(11) 0.095(12) 0.090(11) -0.037(10) -0.015(9) 0.010(10)
C19 0.054(10) 0.084(11) 0.104(11) -0.034(10) -0.024(9) 0.018(9)
C20 0.048(8) 0.077(9) 0.105(10) -0.011(9) -0.004(8) -0.007(8)
C21 0.084(8) 0.172(10) 0.130(9) 0.015(9) 0.030(8) 0.028(8)
C22 0.059(7) 0.107(7) 0.101(7) -0.030(6) 0.003(6) -0.003(6)
C23 0.096(8) 0.189(10) 0.110(8) 0.004(8) 0.011(7) 0.025(8)
C24 0.052(5) 0.063(5) 0.054(5) -0.007(5) -0.008(4) 0.011(5)
C25 0.099(7) 0.072(6) 0.088(6) -0.021(5) -0.029(6) 0.021(6)
C26 0.076(6) 0.082(6) 0.089(7) -0.027(6) -0.015(5) 0.021(5)
C27 0.041(5) 0.071(6) 0.057(5) -0.008(5) -0.003(4) 0.011(4)
C28 0.048(8) 0.063(9) 0.082(9) -0.016(8) 0.002(8) -0.010(8)
C29 0.043(8) 0.080(10) 0.101(10) -0.014(9) 0.005(8) 0.014(8)
C30 0.054(5) 0.042(5) 0.076(5) 0.002(4) 0.001(4) 0.015(4)
C31 0.048(7) 0.044(8) 0.070(9) -0.004(8) 0.018(8) -0.011(7)
C32 0.053(8) 0.066(10) 0.051(9) -0.003(9) 0.021(8) -0.002(8)
C33 0.050(5) 0.058(5) 0.078(5) 0.009(4) -0.002(4) 0.026(4)
C34 0.066(6) 0.054(5) 0.066(5) 0.003(5) 0.000(5) 0.020(5)
C35 0.097(10) 0.073(10) 0.075(10) 0.006(9) -0.002(9) 0.014(9)
C36 0.071(9) 0.071(10) 0.072(10) -0.005(9) 0.003(9) 0.014(9)
C37 0.114(8) 0.091(7) 0.090(7) -0.008(7) -0.004(7) 0.021(7)
C38 0.118(8) 0.086(7) 0.085(7) -0.001(6) -0.020(6) 0.036(7)
N39 0.107(6) 0.082(5) 0.077(5) 0.011(5) -0.011(5) 0.023(5)
C41 0.099(7) 0.076(6) 0.082(6) 0.029(6) 0.008(6) 0.034(6)
C42 0.077(10) 0.074(10) 0.078(10) 0.007(9) 0.021(9) 0.007(9)
C43 0.053(5) 0.054(6) 0.049(5) 0.005(5) 0.014(4) 0.013(5)
C44 0.064(5) 0.048(5) 0.048(5) -0.001(4) 0.012(4) -0.008(4)
C45 0.040(4) 0.038(4) 0.045(4) 0.007(4) -0.001(4) 0.007(4)
C46 0.071(7) 0.032(6) 0.038(6) 0.000 0.000 0.017(6)
C47 0.084(9) 0.038(7) 0.066(8) 0.000 0.000 -0.006(6)
C48 0.071(7) 0.054(6) 0.064(6) -0.012(5) -0.008(6) -0.026(5)
C49 0.058(6) 0.070(6) 0.077(6) 0.000(5) -0.012(5) -0.017(5)
C50 0.071(7) 0.084(6) 0.074(6) -0.003(5) -0.015(5) -0.009(5)
C51 0.069(9) 0.123(11) 0.084(9) 0.000 0.000 -0.002(9)
C52 0.047(7) 0.061(8) 0.085(9) 0.000 0.000 -0.024(6)
C53 0.059(6) 0.098(9) 0.083(7) -0.030(7) -0.001(6) 0.017(6)
C54 0.058(5) 0.060(6) 0.094(6) -0.002(6) 0.004(5) -0.001(5)
C55 0.113(8) 0.085(8) 0.101(8) -0.005(7) -0.008(6) 0.000(7)
C56 0.140(13) 0.085(12) 0.161(15) 0.000 0.000 -0.011(10)
C57 0.069(8) 0.059(8) 0.060(8) 0.000 0.000 -0.007(7)
C60 0.080(6) 0.048(5) 0.048(4) 0.001(4) 0.001(4) 0.007(5)
C58 0.082(6) 0.079(7) 0.026(4) 0.000(5) -0.004(5) -0.009(6)
C62 0.115(10) 0.043(7) 0.068(8) 0.000 0.000 0.016(7)
C135 0.083(10) 0.078(10) 0.110(10) 0.023(9) 0.003(9) 0.042(9)
N1 0.068(6) 0.124(7) 0.089(6) -0.030(6) -0.003(5) 0.001(5)
N2 0.063(5) 0.108(6) 0.106(6) -0.013(6) 0.005(5) 0.004(5)
N3 0.058(4) 0.048(4) 0.049(4) 0.003(3) 0.014(3) 0.006(4)
N4 0.056(5) 0.064(5) 0.113(6) 0.022(5) 0.023(4) 0.011(4)
N5 0.059(4) 0.053(4) 0.036(4) -0.004(3) -0.015(3) 0.007(4)
N6 0.059(4) 0.067(5) 0.052(4) -0.013(4) -0.015(4) 0.019(4)
N7 0.124(6) 0.091(6) 0.088(5) 0.014(5) -0.004(5) 0.035(5)
C59 0.066(7) 0.046(7) 0.036(6) 0.000 0.000 0.024(6)
O1 0.081(4) 0.061(4) 0.070(4) 0.020(3) 0.008(3) -0.002(4)
O2 0.151(6) 0.056(4) 0.036(3) -0.012(3) 0.013(4) 0.003(4)
O3 0.087(4) 0.077(4) 0.041(3) -0.006(3) 0.010(3) 0.018(4)
O4 0.093(5) 0.083(4) 0.047(3) 0.004(3) -0.009(3) -0.001(4)
O5 0.048(4) 0.136(6) 0.078(4) -0.020(4) 0.001(3) 0.000(4)
O6 0.092(5) 0.092(5) 0.065(4) -0.011(4) -0.011(4) 0.001(4)
O7 0.106(5) 0.074(5) 0.076(4) -0.005(4) -0.012(4) -0.011(4)
O8 0.115(6) 0.116(6) 0.099(6) -0.038(5) -0.008(5) 0.001(5)
Co1 0.0627(8) 0.0705(9) 0.0699(9) -0.0129(7) -0.0039(6) -0.0051(7)
Co2 0.0667(8) 0.0508(7) 0.0339(6) -0.0007(5) 0.0061(5) 0.0088(6)
C61 0.091(6) 0.055(5) 0.048(5) 0.012(4) -0.005(5) -0.001(5)
C10 0.104(8) 0.088(7) 0.082(7) 0.002(6) -0.014(6) 0.023(6)
C0AA 0.024(8) 0.078(10) 0.103(11) 0.012(9) -0.006(8) -0.010(8)
C1AA 0.043(9) 0.069(10) 0.098(10) -0.011(9) 0.001(8) 0.011(8)
C3AA 0.062(9) 0.059(9) 0.100(9) -0.012(8) 0.015(8) 0.001(8)
C2AA 0.054(9) 0.081(10) 0.095(10) 0.011(9) -0.004(8) 0.020(8)
C4AA 0.056(9) 0.054(10) 0.069(10) -0.022(8) -0.013(8) 0.005(8)
C5AA 0.051(8) 0.044(9) 0.072(10) -0.012(8) -0.017(8) 0.010(8)
C6AA 0.051(9) 0.048(10) 0.075(11) -0.026(9) 0.007(10) -0.012(8)
C7AA 0.041(8) 0.066(9) 0.070(10) -0.025(9) 0.005(9) -0.010(8)
C8AA 0.078(9) 0.073(9) 0.083(9) 0.020(8) 0.008(8) 0.015(8)
C0BA 0.063(9) 0.057(10) 0.072(10) 0.003(9) 0.002(8) 0.029(8)
C9AA 0.117(11) 0.094(11) 0.099(11) 0.010(10) -0.011(10) 0.027(10)
C1BA 0.080(10) 0.084(11) 0.090(11) 0.016(10) 0.016(10) 0.013(10)
C3BA 0.108(9) 0.093(9) 0.092(9) 0.005(8) -0.006(8) 0.014(8)
C4BA 0.111(9) 0.094(8) 0.093(8) -0.003(7) -0.006(7) 0.013(7)

loop_
_atom_type_symbol
_atom_type_description
_atom_type_scat_dispersion_real
_atom_type_scat_dispersion_imag
_atom_type_scat_source
C C 0.0033 0.0016 'International Tables Vol C Tables 4.2.6.8 and 6.1.1.4'
H H 0.0000 0.0000 'International Tables Vol C Tables 4.2.6.8 and 6.1.1.4'
Co Co 0.3494 0.9721 'International Tables Vol C Tables 4.2.6.8 and 6.1.1.4'
N N 0.0061 0.0033 'International Tables Vol C Tables 4.2.6.8 and 6.1.1.4'
O O 0.0106 0.0060 'International Tables Vol C Tables 4.2.6.8 and 6.1.1.4'

loop_
_geom_angle_atom_site_label_1
_geom_angle_atom_site_label_2
_geom_angle_atom_site_label_3
_geom_angle
_geom_angle_site_symmetry_1
_geom_angle_site_symmetry_3
_geom_angle_publ_flag
C2 C1 H1 125.1 . . ?
N3 C1 H1 125.1 . . ?
N3 C1 C2 109.8(9) . . ?
C1 C2 H2 126.8 . . ?
C1 C2 N4 106.5(9) . . ?
N4 C2 H2 126.8 . . ?
N3 C3 H3 123.8 . . ?
N3 C3 N4 112.3(8) . . ?
N4 C3 H3 123.8 . . ?
C5 C4 C6 122.1(14) . . ?
C5 C4 N4 113.8(11) . . ?
C6 C4 N4 115.2(11) . . ?
N4 C4 C11 114.3(10) . . ?
C3AA C4 C11 112.9(14) . . ?
C3AA C4 N4 132.2(14) . . ?
C4 C5 H5 122.3 . . ?
C4 C5 C2AA 115.3(16) . . ?
C2AA C5 H5 122.3 . . ?
C4 C6 H6 123.7 . . ?
C7 C6 C4 112.5(16) . . ?
C7 C6 H6 123.7 . . ?
C6 C7 H7 116.5 . . ?
C6 C7 C9 127.0(17) . . ?
C9 C7 H7 116.5 . . ?
C9 C8 H8 116.4 . . ?
C9 C8 C3AA 127(2) . . ?
C3AA C8 H8 116.4 . . ?
C7 C9 C12 125.8(11) . . ?
C7 C9 C2AA 103.8(13) . . ?
C8 C9 C2BA 122.3(18) . . ?
C8 C9 C12 129.2(18) . . ?
C12 C9 C2BA 108.5(11) . . ?
C12 C9 C2AA 124.7(10) . . ?
C9 C2BA H2BA 124.7 . . ?
C11 C2BA C9 110.5(13) . . ?
C11 C2BA H2BA 124.7 . . ?
C4 C11 H11 120.8 . . ?
C2BA C11 C4 118.4(13) . . ?
C2BA C11 H11 120.8 . . ?
C12 C12 C9 121.8(6) 6_557 . ?
C12 C12 C13 125.2(6) 6_557 . ?
C13 C12 C9 112.7(9) . . ?
C12 C13 C19 125.3(10) . . ?
C14 C13 C12 113.0(11) . . ?
C20 C13 C12 127.0(12) . . ?
C20 C13 C19 104.8(13) . . ?
C0AA C13 C12 117.9(12) . . ?
C0AA C13 C14 128.4(14) . . ?
C13 C14 H14 124.5 . . ?
C13 C14 C15 111.0(14) . . ?
C15 C14 H14 124.5 . . ?
C14 C15 H15 119.3 . . ?
C14 C15 C17 121.4(13) . . ?
C17 C15 H15 119.3 . . ?
C17 C16 H16 116.7 . . ?
C17 C16 C0AA 126.7(17) . . ?
C0AA C16 H16 116.7 . . ?
C16 C17 C15 107.3(12) . . ?
C16 C17 N2 130.3(12) . . ?
C18 C17 N2 107.9(13) . . ?
N2 C17 C15 121.8(10) . . ?
C1AA C17 C18 136.4(15) . . ?
C1AA C17 N2 113.4(13) . . ?
C17 C18 H18 124.7 . . ?
C17 C18 C19 110.7(16) . . ?
C19 C18 H18 124.7 . . ?
C13 C19 H19 118.3 . . ?
C18 C19 C13 123.4(15) . . ?
C18 C19 H19 118.3 . . ?
C13 C20 H20 114.9 . . ?
C13 C20 C1AA 130.2(17) . . ?
C1AA C20 H20 114.9 . . ?
C23 C21 H21 125.5 . . ?
N2 C21 H21 125.5 . . ?
N2 C21 C23 109.0(10) . . ?
N1 C22 H22 124.5 . . ?
N1 C22 N2 110.9(9) . . ?
N2 C22 H22 124.5 . . ?
C21 C23 H23 126.8 . . ?
N1 C23 C21 106.5(11) . . ?
N1 C23 H23 126.8 . . ?
N5 C24 H24 123.2 . . ?
N6 C24 H24 123.2 . . ?
N6 C24 N5 113.5(7) . . ?
C26 C25 H25 124.5 . . ?
C26 C25 N5 110.9(8) . . ?
N5 C25 H25 124.5 . . ?
C25 C26 H26 126.9 . . ?
C25 C26 N6 106.2(9) . . ?
N6 C26 H26 126.9 . . ?
C32 C27 C28 121.7(12) . . ?
C32 C27 N6 121.0(11) . . ?
N6 C27 C28 117.3(9) . . ?
C4AA C27 N6 121.4(10) . . ?
C4AA C27 C7AA 114.4(13) . . ?
C7AA C27 N6 122.4(11) . . ?
C27 C28 H28 123.0 . . ?
C29 C28 C27 114.1(13) . . ?
C29 C28 H28 123.0 . . ?
C28 C29 H29 118.5 . . ?
C28 C29 C30 123.0(14) . . ?
C30 C29 H29 118.5 . . ?
C29 C30 C33 118.3(10) . . ?
C31 C30 C29 115.0(11) . . ?
C31 C30 C33 126.7(10) . . ?
C5AA C30 C33 118.7(9) . . ?
C6AA C30 C33 121.2(11) . . ?
C6AA C30 C5AA 119.5(12) . . ?
C30 C31 H31 117.7 . . ?
C32 C31 C30 124.5(15) . . ?
C32 C31 H31 117.7 . . ?
C27 C32 C31 121.5(15) . . ?
C27 C32 H32 119.2 . . ?
C31 C32 H32 119.2 . . ?
C30 C33 C34 114.5(7) . . ?
C33 C33 C30 123.4(4) 6_556 . ?
C33 C33 C34 122.1(4) 6_556 . ?
C35 C34 C33 114.5(11) . . ?
C36 C34 C33 125.7(11) . . ?
C36 C34 C8AA 115.4(12) . . ?
C8AA C34 C33 118.8(10) . . ?
C0BA C34 C33 125.2(11) . . ?
C0BA C34 C35 119.6(14) . . ?
C34 C35 H35 119.6 . . ?
C34 C35 C9AA 120.9(18) . . ?
C9AA C35 H35 119.6 . . ?
C34 C36 H36 117.6 . . ?
C34 C36 C42 124.7(17) . . ?
C42 C36 H36 117.6 . . ?
N7 C37 H37 126.5 . . ?
C10 C37 H37 126.5 . . ?
C10 C37 N7 107.0(14) . . ?
N39 C38 H38 122.7 . . ?
N7 C38 H38 122.7 . . ?
N7 C38 N39 114.6(10) . . ?
C38 N39 Co1 128.3(7) . 7_665 ?
C38 N39 C10 106.2(10) . . ?
C38 N39 C3BA 101.6(14) . . ?
C3BA N39 Co1 122.6(14) . 7_665 ?
C42 C41 C135 123.2(14) . . ?
C42 C41 N7 120.6(14) . . ?
N7 C41 C135 115.2(11) . . ?
N7 C41 C9AA 116.9(13) . . ?
C1BA C41 N7 118.5(13) . . ?
C1BA C41 C9AA 124.2(15) . . ?
C36 C42 H42 120.7 . . ?
C41 C42 C36 118.6(17) . . ?
C41 C42 H42 120.7 . . ?
O1 C43 C45 120.2(8) . . ?
O2 C43 C45 119.9(8) . . ?
O2 C43 O1 119.8(8) . . ?
C45 C44 H44 120.5 . . ?
C47 C44 H44 120.5 . . ?
C47 C44 C45 119.0(8) . . ?
C44 C45 C43 120.5(7) . . ?
C46 C45 C43 119.9(7) . . ?
C46 C45 C44 119.6(7) . . ?
C45 C46 C45 120.6(10) 6_556 . ?
C45 C46 H46 119.7 . . ?
C45 C46 H46 119.7 6_556 . ?
C44 C47 C44 122.1(11) 6_556 . ?
C44 C47 H47 119.0 6_556 . ?
C44 C47 H47 119.0 . . ?
C49 C48 Co1 169.7(6) . . ?
O5 C48 C49 120.1(9) . . ?
O5 C48 O6 123.9(9) . . ?
O5 C48 Co1 65.1(5) . . ?
O6 C48 C49 115.9(9) . . ?
O6 C48 Co1 59.0(5) . . ?
C50 C49 C48 123.6(8) . . ?
C50 C49 C52 118.3(9) . . ?
C52 C49 C48 118.1(9) . . ?
C49 C50 H50 119.0 . . ?
C49 C50 C51 122.0(10) . . ?
C51 C50 H50 119.0 . . ?
C50 C51 C50 118.4(13) 6_557 . ?
C50 C51 H51 120.8 6_557 . ?
C50 C51 H51 120.8 . . ?
C49 C52 C49 120.8(12) . 6_557 ?
C49 C52 H52 119.6 6_557 . ?
C49 C52 H52 119.6 . . ?
C54 C53 Co1 174.3(7) . . ?
O7 C53 C54 121.6(10) . . ?
O7 C53 O8 120.7(11) . . ?
O7 C53 Co1 55.3(6) . . ?
O8 C53 C54 117.8(11) . . ?
O8 C53 Co1 65.6(6) . . ?
C55 C54 C53 119.1(10) . . ?
C57 C54 C53 119.4(9) . . ?
C57 C54 C55 121.5(11) . . ?
C54 C55 H55 121.6 . . ?
C56 C55 C54 116.8(13) . . ?
C56 C55 H55 121.6 . . ?
C55 C56 C55 123.3(17) . 6_556 ?
C55 C56 H56 118.3 6_556 . ?
C55 C56 H56 118.3 . . ?
C54 C57 C54 119.9(13) 6_556 . ?
C54 C57 H57 120.1 6_556 . ?
C54 C57 H57 120.1 . . ?
C59 C60 C58 120.3(8) . . ?
C59 C60 C61 120.5(8) . . ?
C61 C60 C58 119.1(8) . . ?
O3 C58 C60 118.6(8) . . ?
O4 C58 C60 121.2(9) . . ?
O4 C58 O3 120.2(8) . . ?
C61 C62 H62 121.7 . . ?
C61 C62 H62 121.7 6_557 . ?
C61 C62 C61 116.7(10) 6_557 . ?
C41 C135 H135 122.1 . . ?
C8AA C135 C41 115.8(15) . . ?
C8AA C135 H135 122.1 . . ?
C22 N1 C23 107.4(9) . . ?
C22 N1 Co1 124.5(7) . . ?
C23 N1 Co1 128.0(8) . . ?
C21 N2 C17 126.8(10) . . ?
C21 N2 C22 106.0(10) . . ?
C22 N2 C17 127.2(10) . . ?
C1 N3 Co2 127.1(6) . . ?
C3 N3 C1 105.5(8) . . ?
C3 N3 Co2 127.4(6) . . ?
C2 N4 C4 128.9(9) . . ?
C3 N4 C2 105.9(7) . . ?
C3 N4 C4 124.9(9) . . ?
C24 N5 C25 103.3(7) . . ?
C24 N5 Co2 129.4(5) . . ?
C25 N5 Co2 126.2(6) . . ?
C24 N6 C26 105.9(7) . . ?
C24 N6 C27 126.8(7) . . ?
C26 N6 C27 127.2(7) . . ?
C38 N7 C37 105.1(11) . . ?
C38 N7 C41 131.4(10) . . ?
C38 N7 C4BA 99.2(17) . . ?
C41 N7 C37 122.9(11) . . ?
C41 N7 C4BA 123.9(17) . . ?
C60 C59 C60 119.6(10) . 6_557 ?
C60 C59 H59 120.2 . . ?
C60 C59 H59 120.2 6_557 . ?
C43 O2 Co2 101.4(5) . . ?
C58 O3 Co2 97.9(5) . . ?
C48 O5 Co1 85.4(6) . . ?
C48 O6 Co1 89.8(6) . . ?
C53 O7 Co1 94.9(6) . . ?
C53 O8 Co1 84.2(7) . . ?
N39 Co1 C48 90.0(3) 7_565 . ?
N39 Co1 C53 123.4(4) 7_565 . ?
N39 Co1 O5 89.8(3) 7_565 . ?
N39 Co1 O6 93.0(3) 7_565 . ?
N39 Co1 O8 152.6(3) 7_565 . ?
C48 Co1 C53 130.6(3) . . ?
N1 Co1 N39 101.7(4) . 7_565 ?
N1 Co1 C48 116.6(4) . . ?
N1 Co1 C53 93.0(3) . . ?
N1 Co1 O5 87.7(3) . . ?
N1 Co1 O6 145.1(3) . . ?
N1 Co1 O7 97.5(3) . . ?
N1 Co1 O8 90.1(3) . . ?
O5 Co1 C48 29.6(2) . . ?
O5 Co1 C53 145.7(3) . . ?
O5 Co1 O8 115.6(3) . . ?
O6 Co1 C48 31.1(3) . . ?
O6 Co1 C53 105.0(3) . . ?
O6 Co1 O5 60.6(2) . . ?
O6 Co1 O8 91.0(3) . . ?
O7 Co1 N39 93.6(3) . 7_565 ?
O7 Co1 C48 144.2(3) . . ?
O7 Co1 C53 29.9(2) . . ?
O7 Co1 O5 173.0(3) . . ?
O7 Co1 O6 113.1(3) . . ?
O7 Co1 O8 60.0(2) . . ?
O8 Co1 C48 106.8(3) . . ?
O8 Co1 C53 30.2(3) . . ?
N5 Co2 N3 105.3(3) . . ?
N5 Co2 O3 100.1(2) . . ?
O2 Co2 N3 131.8(3) . . ?
O2 Co2 N5 104.9(2) . . ?
O2 Co2 O3 107.8(2) . . ?
O3 Co2 N3 102.9(2) . . ?
C60 C61 C62 121.2(8) . . ?
C60 C61 H61 119.4 . . ?
C62 C61 H61 119.4 . . ?
C37 C10 N39 106.0(14) . . ?
C37 C10 H10 127.0 . . ?
N39 C10 H10 127.0 . . ?
C13 C0AA C16 123.4(17) . . ?
C13 C0AA H0AA 118.3 . . ?
C16 C0AA H0AA 118.3 . . ?
C17 C1AA C20 110.1(17) . . ?
C17 C1AA H1AA 125.0 . . ?
C20 C1AA H1AA 125.0 . . ?
C4 C3AA C8 127.7(19) . . ?
C4 C3AA H3AA 116.1 . . ?
C8 C3AA H3AA 116.1 . . ?
C5 C2AA C9 121.0(15) . . ?
C5 C2AA H2AA 119.5 . . ?
C9 C2AA H2AA 119.5 . . ?
C27 C4AA H4AA 118.8 . . ?
C5AA C4AA C27 122.4(15) . . ?
C5AA C4AA H4AA 118.8 . . ?
C30 C5AA H5AA 120.8 . . ?
C4AA C5AA C30 118.3(15) . . ?
C4AA C5AA H5AA 120.8 . . ?
C30 C6AA H6AA 120.8 . . ?
C7AA C6AA C30 118.3(17) . . ?
C7AA C6AA H6AA 120.8 . . ?
C27 C7AA H7AA 118.2 . . ?
C6AA C7AA C27 123.6(18) . . ?
C6AA C7AA H7AA 118.2 . . ?
C34 C8AA H8AA 119.6 . . ?
C135 C8AA C34 120.8(15) . . ?
C135 C8AA H8AA 119.6 . . ?
C34 C0BA H0BA 117.4 . . ?
C34 C0BA C1BA 125.2(18) . . ?
C1BA C0BA H0BA 117.4 . . ?
C35 C9AA C41 115.0(19) . . ?
C35 C9AA H9AA 122.5 . . ?
C41 C9AA H9AA 122.5 . . ?
C41 C1BA C0BA 113.7(18) . . ?
C41 C1BA H1BA 123.1 . . ?
C0BA C1BA H1BA 123.1 . . ?
N39 C3BA H3BA 130.3 . . ?
C4BA C3BA N39 99(3) . . ?
C4BA C3BA H3BA 130.3 . . ?
N7 C4BA H4BA 122.4 . . ?
C3BA C4BA N7 115(3) . . ?
C3BA C4BA H4BA 122.4 . . ?

loop_
_geom_bond_atom_site_label_1
_geom_bond_atom_site_label_2
_geom_bond_distance
_geom_bond_site_symmetry_2
_geom_bond_publ_flag
C1 H1 0.9300 . ?
C1 C2 1.346(11) . ?
C1 N3 1.345(10) . ?
C2 H2 0.9300 . ?
C2 N4 1.375(11) . ?
C3 H3 0.9300 . ?
C3 N3 1.318(9) . ?
C3 N4 1.320(10) . ?
C4 C5 1.360(16) . ?
C4 C6 1.404(19) . ?
C4 C11 1.597(19) . ?
C4 N4 1.427(11) . ?
C4 C3AA 1.192(19) . ?
C5 H5 0.9300 . ?
C5 C2AA 1.367(19) . ?
C6 H6 0.9300 . ?
C6 C7 1.36(2) . ?
C7 H7 0.9300 . ?
C7 C9 1.45(2) . ?
C8 H8 0.9300 . ?
C8 C9 1.028(19) . ?
C8 C3AA 1.42(3) . ?
C9 C2BA 1.615(19) . ?
C9 C12 1.519(13) . ?
C9 C2AA 1.60(2) . ?
C2BA H2BA 0.9300 . ?
C2BA C11 1.450(19) . ?
C11 H11 0.9300 . ?
C12 C12 1.284(19) 6_557 ?
C12 C13 1.470(12) . ?
C13 C14 1.369(16) . ?
C13 C19 1.584(19) . ?
C13 C20 1.40(2) . ?
C13 C0AA 1.188(18) . ?
C14 H14 0.9300 . ?
C14 C15 1.44(2) . ?
C15 H15 0.9300 . ?
C15 C17 1.627(18) . ?
C16 H16 0.9300 . ?
C16 C17 1.324(18) . ?
C16 C0AA 1.33(2) . ?
C17 C18 1.31(2) . ?
C17 N2 1.417(12) . ?
C17 C1AA 1.248(19) . ?
C18 H18 0.9300 . ?
C18 C19 1.44(2) . ?
C19 H19 0.9300 . ?
C20 H20 0.9300 . ?
C20 C1AA 1.44(2) . ?
C21 H21 0.9300 . ?
C21 C23 1.391(14) . ?
C21 N2 1.339(13) . ?
C22 H22 0.9300 . ?
C22 N1 1.341(11) . ?
C22 N2 1.342(11) . ?
C23 H23 0.9300 . ?
C23 N1 1.345(12) . ?
C24 H24 0.9300 . ?
C24 N5 1.333(9) . ?
C24 N6 1.330(9) . ?
C25 H25 0.9300 . ?
C25 C26 1.354(11) . ?
C25 N5 1.368(10) . ?
C26 H26 0.9300 . ?
C26 N6 1.374(10) . ?
C27 C28 1.492(16) . ?
C27 C32 1.301(19) . ?
C27 N6 1.422(10) . ?
C27 C4AA 1.396(18) . ?
C27 C7AA 1.40(2) . ?
C28 H28 0.9300 . ?
C28 C29 1.41(2) . ?
C29 H29 0.9300 . ?
C29 C30 1.430(18) . ?
C30 C31 1.390(17) . ?
C30 C33 1.453(10) . ?
C30 C5AA 1.440(18) . ?
C30 C6AA 1.38(2) . ?
C31 H31 0.9300 . ?
C31 C32 1.34(2) . ?
C32 H32 0.9300 . ?
C33 C33 1.376(15) 6_556 ?
C33 C34 1.511(10) . ?
C34 C35 1.41(2) . ?
C34 C36 1.279(19) . ?
C34 C8AA 1.479(18) . ?
C34 C0BA 1.30(2) . ?
C35 H35 0.9300 . ?
C35 C9AA 1.44(2) . ?
C36 H36 0.9300 . ?
C36 C42 1.46(2) . ?
C37 H37 0.9300 . ?
C37 N7 1.437(19) . ?
C37 C10 1.38(2) . ?
C38 H38 0.9300 . ?
C38 N39 1.309(11) . ?
C38 N7 1.298(11) . ?
N39 Co1 2.075(8) 7_665 ?
N39 C10 1.427(16) . ?
N39 C3BA 1.61(4) . ?
C41 C42 1.227(19) . ?
C41 C135 1.45(2) . ?
C41 N7 1.434(11) . ?
C41 C9AA 1.46(2) . ?
C41 C1BA 1.38(2) . ?
C42 H42 0.9300 . ?
C43 C45 1.475(10) . ?
C43 O1 1.256(9) . ?
C43 O2 1.237(9) . ?
C44 H44 0.9300 . ?
C44 C45 1.409(10) . ?
C44 C47 1.373(8) . ?
C45 C46 1.383(8) . ?
C46 H46 0.9300 . ?
C47 H47 0.9300 . ?
C48 C49 1.527(12) . ?
C48 O5 1.220(10) . ?
C48 O6 1.274(10) . ?
C48 Co1 2.465(10) . ?
C49 C50 1.377(11) . ?
C49 C52 1.403(9) . ?
C50 H50 0.9300 . ?
C50 C51 1.385(10) . ?
C51 H51 0.9300 . ?
C52 H52 0.9300 . ?
C53 C54 1.505(13) . ?
C53 O7 1.257(11) . ?
C53 O8 1.271(10) . ?
C53 Co1 2.514(12) . ?
C54 C55 1.371(12) . ?
C54 C57 1.353(11) . ?
C55 H55 0.9300 . ?
C55 C56 1.370(12) . ?
C56 H56 0.9300 . ?
C57 H57 0.9300 . ?
C60 C58 1.466(10) . ?
C60 C59 1.380(9) . ?
C60 C61 1.384(10) . ?
C58 O3 1.328(10) . ?
C58 O4 1.225(9) . ?
C62 H62 0.9300 . ?
C62 C61 1.413(9) 6_557 ?
C62 C61 1.413(9) . ?
C135 H135 0.9300 . ?
C135 C8AA 1.39(2) . ?
N1 Co1 2.062(8) . ?
N3 Co2 2.042(7) . ?
N5 Co2 2.033(6) . ?
N7 C4BA 1.52(4) . ?
C59 H59 0.9300 . ?
O2 Co2 1.986(6) . ?
O3 Co2 2.041(5) . ?
O5 Co1 2.242(7) . ?
O6 Co1 2.114(6) . ?
O7 Co1 2.073(7) . ?
O8 Co1 2.301(8) . ?
C61 H61 0.9300 . ?
C10 H10 0.9300 . ?
C0AA H0AA 0.9300 . ?
C1AA H1AA 0.9300 . ?
C3AA H3AA 0.9300 . ?
C2AA H2AA 0.9300 . ?
C4AA H4AA 0.9300 . ?
C4AA C5AA 1.37(2) . ?
C5AA H5AA 0.9300 . ?
C6AA H6AA 0.9300 . ?
C6AA C7AA 1.37(2) . ?
C7AA H7AA 0.9300 . ?
C8AA H8AA 0.9300 . ?
C0BA H0BA 0.9300 . ?
C0BA C1BA 1.47(2) . ?
C9AA H9AA 0.9300 . ?
C1BA H1BA 0.9300 . ?
C3BA H3BA 0.9300 . ?
C3BA C4BA 1.24(4) . ?
C4BA H4BA 0.9300 . ?

loop_
_platon_squeeze_void_nr
_platon_squeeze_void_average_x
_platon_squeeze_void_average_y
_platon_squeeze_void_average_z
_platon_squeeze_void_volume
_platon_squeeze_void_count_electrons
_platon_squeeze_void_content
1 0.000 -0.002 -0.050 1468 334 ' '
2 0.500 -0.101 -0.079 1468 335 ' '
